data_4328098
loop_
_publ_author_name
'Stephen A. DiFranco'
'Nicholas A. Maciulis'
'Richard J. Staples'
'Rami J. Batrice'
'Aaron L. Odom'

_publ_section_title
;
 Evaluation of Donor and Steric Properties of Anionic Ligands on High
 Valent Transition Metals
;
_journal_name_full 'Inorganic Chemistry'
_journal_page_first 1187
_journal_page_last 1200
_journal_paper_doi 10.1021/ic202524r
_journal_volume 51
_journal_year 2012
_chemical_absolute_configuration ad
_chemical_formula_moiety 'C24 H34 Cr F6 N4'
_chemical_formula_sum 'C24 H34 Cr F6 N4'
_chemical_formula_weight 544.55
_chemical_name_common NCr(NiPr2)2(Pyr-Ar(CF3)2)
_chemical_properties_physical 'air-sensitive, moisture-sensitive, oxygen-sensitive'
_space_group_IT_number 19
_symmetry_cell_setting orthorhombic
_symmetry_Int_Tables_number 19
_symmetry_space_group_name_Hall 'P 2ac 2ab'
_symmetry_space_group_name_H-M 'P 21 21 21'
_atom_sites_solution_hydrogens geom
_atom_sites_solution_primary direct
_atom_sites_solution_secondary difmap
_audit_creation_method SHELXL-97
_cell_angle_alpha 90.00
_cell_angle_beta 90.00
_cell_angle_gamma 90.00
_cell_formula_units_Z 4
_cell_length_a 8.4820(3)
_cell_length_b 13.6447(7)
_cell_length_c 23.4931(8)
_cell_measurement_reflns_used 907
_cell_measurement_temperature 173(2)
_cell_measurement_theta_max 46.64
_cell_measurement_theta_min 3.75
_cell_volume 2718.96(19)
_computing_cell_refinement 'APEX2 (BRUKER, V2008.5-0, 2006)'
_computing_data_collection 'COSMO (BRUKER, V1.58, 2006)'
_computing_data_reduction 'SAINT (BRUKER, V7.34A, 2006)'
_computing_molecular_graphics 'SHELXTL (Sheldrick, Acta Cryst. A64 2008, 112-122)'
_computing_publication_material 'SHELXTL (Sheldrick, Acta Cryst. A64 2008, 112-122)'
_computing_structure_refinement 'SHELXL (Sheldrick, Acta Cryst. A64 2008, 112-122)'
_computing_structure_solution 'SHELXS (Sheldrick, Acta Cryst. A64 2008, 112-122)'
_diffrn_ambient_temperature 173(2)
_diffrn_detector_area_resol_mean 836.6
_diffrn_measured_fraction_theta_full 0.980
_diffrn_measured_fraction_theta_max 0.980
_diffrn_measurement_device_type 'Bruker APEX-II CCD'
_diffrn_measurement_method '\w,and/f 0.5 deg'
_diffrn_radiation_monochromator graphite
_diffrn_radiation_probe x-ray
_diffrn_radiation_type CuK\a
_diffrn_radiation_wavelength 1.54178
_diffrn_reflns_av_R_equivalents 0.0968
_diffrn_reflns_av_sigmaI/netI 0.1652
_diffrn_reflns_limit_h_max 8
_diffrn_reflns_limit_h_min -10
_diffrn_reflns_limit_k_max 16
_diffrn_reflns_limit_k_min -16
_diffrn_reflns_limit_l_max 25
_diffrn_reflns_limit_l_min -28
_diffrn_reflns_number 12216
_diffrn_reflns_theta_full 67.94
_diffrn_reflns_theta_max 67.94
_diffrn_reflns_theta_min 3.75
_diffrn_source 'fine-focus sealed tube'
_diffrn_source_type 'Sealed tube'
_exptl_absorpt_coefficient_mu 3.996
_exptl_absorpt_correction_T_max 0.7530
_exptl_absorpt_correction_T_min 0.5823
_exptl_absorpt_correction_type multi-scan
_exptl_absorpt_process_details SADABS
_exptl_crystal_colour orange
_exptl_crystal_density_diffrn 1.330
_exptl_crystal_description chunk
_exptl_crystal_F_000 1136
_exptl_crystal_recrystallization_method 'Cold Pentane'
_exptl_crystal_size_max 0.278
_exptl_crystal_size_mid 0.092
_exptl_crystal_size_min 0.090
_refine_diff_density_max 0.713
_refine_diff_density_min -0.472
_refine_diff_density_rms 0.081
_refine_ls_abs_structure_details 'Flack H D (1983), Acta Cryst. A39, 876-881'
_refine_ls_abs_structure_Flack -0.012(10)
_refine_ls_extinction_method none
_refine_ls_goodness_of_fit_ref 1.048
_refine_ls_hydrogen_treatment constr
_refine_ls_matrix_type full
_refine_ls_number_parameters 138
_refine_ls_number_reflns 4642
_refine_ls_number_restraints 0
_refine_ls_restrained_S_all 1.048
_refine_ls_R_factor_all 0.1040
_refine_ls_R_factor_gt 0.0709
_refine_ls_shift/su_max 0.001
_refine_ls_shift/su_mean 0.000
_refine_ls_structure_factor_coef Fsqd
_refine_ls_weighting_details 'calc w=1/[\s^2^(Fo^2^)+(0.0000P)^2^+0.0002P] where P=(Fo^2^+2Fc^2^)/3'
_refine_ls_weighting_scheme calc
_refine_ls_wR_factor_gt 0.1720
_refine_ls_wR_factor_ref 0.1980
_reflns_number_gt 3337
_reflns_number_total 4642
_reflns_threshold_expression >2sigma(I)
_cod_data_source_file ic202524r_si_003_24.cif
_cod_data_source_block sd10nov2010_0m
_cod_database_code 4328098
_contact_crystallographer_name 'Richard Staples'
_contact_crystallographer_email xraystaples@chemistry.msu.com

loop_
_symmetry_equiv_pos_as_xyz
'x, y, z'
'x+1/2, -y+1/2, -z'
'-x, y+1/2, -z+1/2'
'-x+1/2, -y, z+1/2'

loop_
_atom_site_label
_atom_site_type_symbol
_atom_site_fract_x
_atom_site_fract_y
_atom_site_fract_z
_atom_site_U_iso_or_equiv
_atom_site_adp_type
_atom_site_occupancy
_atom_site_symmetry_multiplicity
_atom_site_calc_flag
_atom_site_refinement_flags
Cr1 Cr 0.66692(10) 0.10179(7) 0.80931(3) 0.030 Uani 1 1 d .
F91B F -0.2271(5) 0.1719(5) 0.52377(18) 0.084 Uani 1 1 d .
F91C F -0.2388(5) 0.2096(4) 0.6116(2) 0.093 Uani 1 1 d .
F71A F 0.4496(7) 0.1001(7) 0.4814(3) 0.140 Uani 1 1 d .
F71B F 0.3958(11) -0.0377(6) 0.4989(3) 0.159 Uani 1 1 d .
F71C F 0.2534(6) 0.0418(6) 0.44416(17) 0.116(3) Uani 1 1 d .
F91A F -0.2703(5) 0.0632(4) 0.5864(2) 0.090 Uani 1 1 d .
N3 N 0.6820(6) 0.1743(4) 0.87437(19) 0.039 Uani 1 1 d .
C322 C 0.6702(11) 0.1035(7) 0.9737(3) 0.083 Uani 1 1 d .
H32A H 0.7360 0.0487 0.9609 0.124 Uiso 1 1 calc R
H32B H 0.5950 0.0802 1.0023 0.124 Uiso 1 1 calc R
H32C H 0.7373 0.1544 0.9904 0.124 Uiso 1 1 calc R
C321 C 0.4716(9) 0.2325(7) 0.9392(3) 0.073(3) Uani 1 1 d .
H32D H 0.5340 0.2828 0.9586 0.110 Uiso 1 1 calc R
H32E H 0.3887 0.2088 0.9648 0.110 Uiso 1 1 calc R
H32F H 0.4234 0.2605 0.9050 0.110 Uiso 1 1 calc R
N4 N 0.4702(5) 0.1301(4) 0.76820(16) 0.032 Uani 1 1 d .
C222 C 0.5922(9) -0.1462(5) 0.8851(2) 0.046 Uani 1 1 d .
H22A H 0.6478 -0.2030 0.8693 0.069 Uiso 1 1 calc R
H22B H 0.4987 -0.1685 0.9059 0.069 Uiso 1 1 calc R
H22C H 0.6623 -0.1108 0.9111 0.069 Uiso 1 1 calc R
C3 C 0.2120(7) 0.1355(5) 0.7516(2) 0.040 Uani 1 1 d .
H3 H 0.1016 0.1409 0.7576 0.048 Uiso 1 1 calc R
C221 C 0.4361(8) -0.1269(5) 0.7937(3) 0.051 Uani 1 1 d .
H22D H 0.4009 -0.0779 0.7660 0.077 Uiso 1 1 calc R
H22E H 0.3443 -0.1551 0.8130 0.077 Uiso 1 1 calc R
H22F H 0.4943 -0.1789 0.7740 0.077 Uiso 1 1 calc R
C91 C -0.1871(7) 0.1442(6) 0.5749(2) 0.052 Uani 1 1 d .
C312 C 0.9657(7) 0.2127(6) 0.8888(3) 0.048 Uani 1 1 d .
H31A H 0.9750 0.1610 0.9175 0.073 Uiso 1 1 calc R
H31B H 1.0386 0.2662 0.8980 0.073 Uiso 1 1 calc R
H31C H 0.9917 0.1860 0.8513 0.073 Uiso 1 1 calc R
C10 C 0.0575(6) 0.1320(4) 0.6350(2) 0.033 Uani 1 1 d .
H10 H -0.0046 0.1510 0.6669 0.040 Uiso 1 1 calc R
N1 N 0.8012(4) 0.1365(3) 0.77057(15) 0.026 Uani 1 1 d .
C7 C 0.2340(7) 0.0777(5) 0.5414(2) 0.040 Uani 1 1 d .
C212 C 0.9522(7) -0.0892(7) 0.8105(4) 0.069 Uani 1 1 d .
H21A H 0.9918 -0.0222 0.8059 0.104 Uiso 1 1 calc R
H21B H 1.0261 -0.1353 0.7930 0.104 Uiso 1 1 calc R
H21C H 0.9418 -0.1042 0.8512 0.104 Uiso 1 1 calc R
C211 C 0.8020(10) -0.0817(6) 0.7181(3) 0.066 Uani 1 1 d .
H21D H 0.6953 -0.0837 0.7021 0.099 Uiso 1 1 calc R
H21E H 0.8662 -0.1332 0.7006 0.099 Uiso 1 1 calc R
H21F H 0.8494 -0.0176 0.7103 0.099 Uiso 1 1 calc R
C9 C -0.0110(7) 0.1258(5) 0.5813(2) 0.039 Uani 1 1 d .
C21 C 0.7941(8) -0.0981(6) 0.7823(3) 0.051 Uani 1 1 d .
H21 H 0.7554 -0.1664 0.7888 0.061 Uiso 1 1 calc R
C2 C 0.2890(6) 0.1196(4) 0.6981(2) 0.033 Uani 1 1 d .
C31 C 0.7978(7) 0.2517(5) 0.8882(2) 0.038 Uani 1 1 d .
H31 H 0.7735 0.2755 0.9275 0.045 Uiso 1 1 calc R
C32 C 0.5793(8) 0.1465(5) 0.9223(2) 0.0444(16) Uani 1 1 d .
H32 H 0.5087 0.0932 0.9080 0.053 Uiso 1 1 calc R
C5 C 0.2157(6) 0.1106(5) 0.6423(2) 0.034 Uani 1 1 d .
C71 C 0.3281(8) 0.0435(6) 0.4911(2) 0.0503(17) Uani 1 1 d .
C1 C 0.4498(6) 0.1172(4) 0.7114(2) 0.033 Uani 1 1 d .
H1 H 0.5324 0.1078 0.6846 0.039 Uiso 1 1 calc R
C311 C 0.7816(10) 0.3383(6) 0.8483(3) 0.061 Uani 1 1 d .
H31D H 0.8146 0.3190 0.8099 0.091 Uiso 1 1 calc R
H31E H 0.8484 0.3922 0.8617 0.091 Uiso 1 1 calc R
H31F H 0.6714 0.3598 0.8474 0.091 Uiso 1 1 calc R
C4 C 0.3252(6) 0.1413(5) 0.7918(2) 0.035 Uani 1 1 d .
H4 H 0.3061 0.1518 0.8312 0.042 Uiso 1 1 calc R
C22 C 0.5423(7) -0.0786(5) 0.8371(2) 0.040 Uani 1 1 d .
H22 H 0.4789 -0.0251 0.8550 0.048 Uiso 1 1 calc R
C8 C 0.0743(7) 0.0975(5) 0.5345(2) 0.039 Uani 1 1 d .
H8 H 0.0254 0.0916 0.4982 0.047 Uiso 1 1 calc R
N2 N 0.6791(4) -0.0303(3) 0.80896(16) 0.028 Uani 1 1 d .
C6 C 0.3040(6) 0.0848(5) 0.5936(2) 0.035 Uani 1 1 d .
H6 H 0.4137 0.0721 0.5972 0.042 Uiso 1 1 calc R

loop_
_atom_site_aniso_label
_atom_site_aniso_U_11
_atom_site_aniso_U_22
_atom_site_aniso_U_33
_atom_site_aniso_U_23
_atom_site_aniso_U_13
_atom_site_aniso_U_12
Cr1 0.030 0.041 0.018 -0.002 -0.001 0.000
F91B 0.050 0.157 0.045 0.007 -0.010 0.029
F91C 0.063 0.138 0.079 -0.050 -0.027 0.056
F71A 0.091 0.234 0.096 -0.076 0.048 -0.062
F71B 0.227 0.170 0.078 0.026 0.051 0.125
F71C 0.071(3) 0.240(8) 0.038(2) -0.046(4) -0.004(2) 0.030(4)
F91A 0.039 0.126 0.104 0.008 0.000 -0.012
N3 0.038 0.049 0.030 -0.003 -0.007 0.004
C322 0.111 0.091 0.045 0.018 -0.007 -0.038
C321 0.058(4) 0.098(7) 0.064(5) -0.043(5) 0.021(4) -0.007(5)
N4 0.032 0.048 0.016 -0.003 0.001 0.002
C222 0.068 0.042 0.029 0.005 0.011 0.000
C3 0.040 0.057 0.022 0.001 0.002 0.000
C221 0.056 0.055 0.043 0.000 -0.010 -0.011
C91 0.040 0.086 0.031 -0.004 -0.006 0.007
C312 0.035 0.066 0.044 -0.008 -0.007 -0.008
C10 0.034 0.040 0.026 -0.002 -0.001 -0.002
N1 0.021 0.041 0.016 -0.003 -0.001 0.001
C7 0.039 0.050 0.031 -0.005 0.001 -0.004
C212 0.045 0.082 0.081 0.006 0.002 0.018
C211 0.089 0.073 0.036 0.002 0.018 0.022
C9 0.036 0.054 0.026 0.002 0.002 0.000
C21 0.059 0.056 0.037 0.002 0.014 0.023
C2 0.040 0.041 0.019 0.000 0.001 -0.002
C31 0.047 0.041 0.026 -0.005 0.000 -0.003
C32 0.051(3) 0.056(4) 0.027(2) -0.015(3) 0.014(3) -0.021(3)
C5 0.038 0.043 0.022 0.000 0.000 -0.004
C71 0.040(3) 0.084(5) 0.026(3) -0.009(3) 0.003(3) 0.015(4)
C1 0.034 0.043 0.021 -0.001 0.001 0.000
C311 0.071 0.055 0.056 0.010 -0.001 -0.008
C4 0.032 0.051 0.023 -0.001 0.001 0.008
C22 0.047 0.041 0.033 -0.004 0.007 -0.007
C8 0.042 0.053 0.023 -0.004 -0.003 0.002
N2 0.026 0.041 0.018 0.000 0.001 0.003
C6 0.035 0.048 0.022 0.002 0.001 0.000

loop_
_atom_type_symbol
_atom_type_description
_atom_type_scat_dispersion_real
_atom_type_scat_dispersion_imag
_atom_type_scat_source
C C 0.0181 0.0091 'International Tables Vol C Tables 4.2.6.8 and 6.1.1.4'
H H 0.0000 0.0000 'International Tables Vol C Tables 4.2.6.8 and 6.1.1.4'
N N 0.0311 0.0180 'International Tables Vol C Tables 4.2.6.8 and 6.1.1.4'
F F 0.0727 0.0534 'International Tables Vol C Tables 4.2.6.8 and 6.1.1.4'
Cr Cr -0.1635 2.4439 'International Tables Vol C Tables 4.2.6.8 and 6.1.1.4'

loop_
_geom_angle_atom_site_label_1
_geom_angle_atom_site_label_2
_geom_angle_atom_site_label_3
_geom_angle
N1 Cr1 N2 105.2(2)
N1 Cr1 N3 106.1(2)
N2 Cr1 N3 122.8(2)
N1 Cr1 N4 106.17(19)
N2 Cr1 N4 104.0(2)
N3 Cr1 N4 111.4(2)
C32 N3 C31 114.2(4)
C32 N3 Cr1 117.3(4)
C31 N3 Cr1 128.2(4)
C32 C322 H32A 109.5
C32 C322 H32B 109.5
H32A C322 H32B 109.5
C32 C322 H32C 109.5
H32A C322 H32C 109.5
H32B C322 H32C 109.5
C32 C321 H32D 109.5
C32 C321 H32E 109.5
H32D C321 H32E 109.5
C32 C321 H32F 109.5
H32D C321 H32F 109.5
H32E C321 H32F 109.5
C1 N4 C4 107.5(4)
C1 N4 Cr1 124.4(4)
C4 N4 Cr1 126.2(3)
C22 C222 H22A 109.5
C22 C222 H22B 109.5
H22A C222 H22B 109.5
C22 C222 H22C 109.5
H22A C222 H22C 109.5
H22B C222 H22C 109.5
C4 C3 C2 107.4(5)
C4 C3 H3 126.3
C2 C3 H3 126.3
C22 C221 H22D 109.5
C22 C221 H22E 109.5
H22D C221 H22E 109.5
C22 C221 H22F 109.5
H22D C221 H22F 109.5
H22E C221 H22F 109.5
F91B C91 F91C 108.7(6)
F91B C91 F91A 106.7(6)
F91C C91 F91A 104.6(6)
F91B C91 C9 113.1(5)
F91C C91 C9 112.0(5)
F91A C91 C9 111.2(6)
C31 C312 H31A 109.5
C31 C312 H31B 109.5
H31A C312 H31B 109.5
C31 C312 H31C 109.5
H31A C312 H31C 109.5
H31B C312 H31C 109.5
C5 C10 C9 120.2(5)
C5 C10 H10 119.9
C9 C10 H10 119.9
C6 C7 C8 121.0(5)
C6 C7 C71 119.9(5)
C8 C7 C71 119.1(5)
C21 C212 H21A 109.5
C21 C212 H21B 109.5
H21A C212 H21B 109.5
C21 C212 H21C 109.5
H21A C212 H21C 109.5
H21B C212 H21C 109.5
C21 C211 H21D 109.5
C21 C211 H21E 109.5
H21D C211 H21E 109.5
C21 C211 H21F 109.5
H21D C211 H21F 109.5
H21E C211 H21F 109.5
C8 C9 C10 121.6(5)
C8 C9 C91 119.0(5)
C10 C9 C91 119.2(5)
N2 C21 C212 110.5(6)
N2 C21 C211 110.8(5)
C212 C21 C211 112.7(6)
N2 C21 H21 107.6
C212 C21 H21 107.6
C211 C21 H21 107.6
C1 C2 C3 104.6(4)
C1 C2 C5 127.9(5)
C3 C2 C5 127.4(5)
N3 C31 C311 111.2(5)
N3 C31 C312 112.0(5)
C311 C31 C312 111.3(6)
N3 C31 H31 107.4
C311 C31 H31 107.4
C312 C31 H31 107.4
N3 C32 C321 110.6(6)
N3 C32 C322 113.5(6)
C321 C32 C322 112.5(6)
N3 C32 H32 106.6
C321 C32 H32 106.6
C322 C32 H32 106.6
C10 C5 C6 117.9(5)
C10 C5 C2 120.4(5)
C6 C5 C2 121.6(5)
F71B C71 F71C 109.7(7)
F71B C71 F71A 100.7(7)
F71C C71 F71A 104.6(6)
F71B C71 C7 113.7(6)
F71C C71 C7 115.0(5)
F71A C71 C7 111.8(6)
N4 C1 C2 109.9(5)
N4 C1 H1 125.0
C2 C1 H1 125.0
C31 C311 H31D 109.5
C31 C311 H31E 109.5
H31D C311 H31E 109.5
C31 C311 H31F 109.5
H31D C311 H31F 109.5
H31E C311 H31F 109.5
C3 C4 N4 110.6(4)
C3 C4 H4 124.7
N4 C4 H4 124.7
N2 C22 C221 111.0(5)
N2 C22 C222 112.5(5)
C221 C22 C222 113.8(6)
N2 C22 H22 106.3
C221 C22 H22 106.3
C222 C22 H22 106.3
C9 C8 C7 118.3(5)
C9 C8 H8 120.8
C7 C8 H8 120.8
C21 N2 C22 115.0(5)
C21 N2 Cr1 131.5(4)
C22 N2 Cr1 113.3(3)
C7 C6 C5 121.0(5)
C7 C6 H6 119.5
C5 C6 H6 119.5

loop_
_geom_bond_atom_site_label_1
_geom_bond_atom_site_label_2
_geom_bond_distance
Cr1 N1 1.533(4)
Cr1 N2 1.805(4)
Cr1 N3 1.825(5)
Cr1 N4 1.966(4)
F91B C91 1.305(7)
F91C C91 1.316(8)
F71A C71 1.307(10)
F71B C71 1.262(9)
F71C C71 1.272(7)
F91A C91 1.339(9)
N3 C32 1.473(8)
N3 C31 1.478(8)
C322 C32 1.548(10)
C322 H32A 0.9800
C322 H32B 0.9800
C322 H32C 0.9800
C321 C32 1.540(11)
C321 H32D 0.9800
C321 H32E 0.9800
C321 H32F 0.9800
N4 C1 1.357(7)
N4 C4 1.358(7)
C222 C22 1.517(8)
C222 H22A 0.9800
C222 H22B 0.9800
C222 H22C 0.9800
C3 C4 1.351(8)
C3 C2 1.432(7)
C3 H3 0.9500
C221 C22 1.511(8)
C221 H22D 0.9800
C221 H22E 0.9800
C221 H22F 0.9800
C91 C9 1.523(8)
C312 C31 1.520(8)
C312 H31A 0.9800
C312 H31B 0.9800
C312 H31C 0.9800
C10 C5 1.384(8)
C10 C9 1.392(8)
C10 H10 0.9500
C7 C6 1.365(7)
C7 C8 1.391(8)
C7 C71 1.500(8)
C212 C21 1.501(10)
C212 H21A 0.9800
C212 H21B 0.9800
C212 H21C 0.9800
C211 C21 1.527(8)
C211 H21D 0.9800
C211 H21E 0.9800
C211 H21F 0.9800
C9 C8 1.372(8)
C21 N2 1.483(7)
C21 H21 1.0000
C2 C1 1.400(8)
C2 C5 1.457(7)
C31 C311 1.515(9)
C31 H31 1.0000
C32 H32 1.0000
C5 C6 1.412(7)
C1 H1 0.9500
C311 H31D 0.9800
C311 H31E 0.9800
C311 H31F 0.9800
C4 H4 0.9500
C22 N2 1.489(7)
C22 H22 1.0000
C8 H8 0.9500
C6 H6 0.9500

loop_
_geom_torsion_atom_site_label_1
_geom_torsion_atom_site_label_2
_geom_torsion_atom_site_label_3
_geom_torsion_atom_site_label_4
_geom_torsion
N1 Cr1 N3 C32 -172.0(5)
N2 Cr1 N3 C32 -51.2(5)
N4 Cr1 N3 C32 72.9(5)
N1 Cr1 N3 C31 0.4(5)
N2 Cr1 N3 C31 121.1(5)
N4 Cr1 N3 C31 -114.8(5)
N1 Cr1 N4 C1 40.0(5)
N2 Cr1 N4 C1 -70.7(5)
N3 Cr1 N4 C1 155.1(5)
N1 Cr1 N4 C4 -157.5(5)
N2 Cr1 N4 C4 91.7(5)
N3 Cr1 N4 C4 -42.4(6)
C5 C10 C9 C8 0.8(10)
C5 C10 C9 C91 176.6(6)
F91B C91 C9 C8 -27.9(10)
F91C C91 C9 C8 -151.1(7)
F91A C91 C9 C8 92.2(7)
F91B C91 C9 C10 156.2(7)
F91C C91 C9 C10 33.0(10)
F91A C91 C9 C10 -83.7(8)
C4 C3 C2 C1 0.0(7)
C4 C3 C2 C5 -178.7(6)
C32 N3 C31 C311 -123.8(6)
Cr1 N3 C31 C311 63.7(7)
C32 N3 C31 C312 111.0(6)
Cr1 N3 C31 C312 -61.5(6)
C31 N3 C32 C321 65.8(7)
Cr1 N3 C32 C321 -120.8(5)
C31 N3 C32 C322 -61.8(8)
Cr1 N3 C32 C322 111.6(6)
C9 C10 C5 C6 1.3(10)
C9 C10 C5 C2 178.2(6)
C1 C2 C5 C10 -168.3(6)
C3 C2 C5 C10 10.0(10)
C1 C2 C5 C6 8.4(10)
C3 C2 C5 C6 -173.3(6)
C6 C7 C71 F71B 54.0(10)
C8 C7 C71 F71B -123.0(8)
C6 C7 C71 F71C -178.3(7)
C8 C7 C71 F71C 4.7(11)
C6 C7 C71 F71A -59.1(9)
C8 C7 C71 F71A 123.8(8)
C4 N4 C1 C2 -0.3(7)
Cr1 N4 C1 C2 164.9(4)
C3 C2 C1 N4 0.2(7)
C5 C2 C1 N4 178.8(6)
C2 C3 C4 N4 -0.2(7)
C1 N4 C4 C3 0.3(7)
Cr1 N4 C4 C3 -164.6(5)
C10 C9 C8 C7 -2.0(11)
C91 C9 C8 C7 -177.8(7)
C6 C7 C8 C9 1.0(11)
C71 C7 C8 C9 178.0(6)
C212 C21 N2 C22 -117.2(6)
C211 C21 N2 C22 117.2(6)
C212 C21 N2 Cr1 67.9(7)
C211 C21 N2 Cr1 -57.7(8)
C221 C22 N2 C21 -68.1(6)
C222 C22 N2 C21 60.6(6)
C221 C22 N2 Cr1 107.8(5)
C222 C22 N2 Cr1 -123.5(4)
N1 Cr1 N2 C21 4.1(5)
N3 Cr1 N2 C21 -117.1(5)
N4 Cr1 N2 C21 115.5(5)
N1 Cr1 N2 C22 -171.0(3)
N3 Cr1 N2 C22 67.9(4)
N4 Cr1 N2 C22 -59.5(4)
C8 C7 C6 C5 1.2(10)
C71 C7 C6 C5 -175.8(6)
C10 C5 C6 C7 -2.4(10)
C2 C5 C6 C7 -179.2(6)

loop_
_cod_related_entry_id
_cod_related_entry_database
_cod_related_entry_code
1 ChemSpider 30661214
